data_4112328
loop_
_publ_author_name
'Adams, Richard D.'
'Captain, Burjor'
'Zhu, Lei'

_publ_section_title
;
 Platinum Participation in the Hydrogenation of Phenylacetylene by
 Ru~5~(CO)~15~(C)[Pt(PBut~3~)]
;
_journal_coden_ASTM JACSAT
_journal_issue 10
_journal_name_full 'Journal of the American Chemical Society'
_journal_page_first 3042
_journal_page_last 3043
_journal_paper_doi 10.1021/ja049955y
_journal_volume 126
_journal_year 2004
_chemical_formula_sum 'C40 H47 O12 P Pt Ru5'
_chemical_formula_weight 1451.19
_space_group_IT_number 2
_symmetry_cell_setting triclinic
_symmetry_space_group_name_Hall '-P 1'
_symmetry_space_group_name_H-M 'P -1'
_atom_sites_solution_hydrogens geom
_atom_sites_solution_primary direct
_atom_sites_solution_secondary difmap
_audit_creation_method SHELXL-97
_cell_angle_alpha 105.157(2)
_cell_angle_beta 104.028(2)
_cell_angle_gamma 94.753(2)
_cell_formula_units_Z 2
_cell_length_a 12.3991(9)
_cell_length_b 12.6807(10)
_cell_length_c 16.5292(12)
_cell_measurement_reflns_used 9206
_cell_measurement_temperature 296(2)
_cell_measurement_theta_max 28.25
_cell_measurement_theta_min 2.21
_cell_volume 2403.8(3)
_computing_cell_refinement 'SAINT+  V6.2 (Bruker, 2001)'
_computing_data_collection 'SMART V5.625 (Bruker, 2001)'
_computing_data_reduction 'SAINT+  V6.2'
_computing_molecular_graphics 'SHELXTL V6.1 (Sheldrick, 1997)'
_computing_publication_material 'SHELXTL V6.1'
_computing_structure_refinement 'SHELXL-97 (Sheldrick, 1997)'
_computing_structure_solution 'SHELXS-97 (Sheldrick, 1990)'
_diffrn_ambient_temperature 296(2)
_diffrn_measured_fraction_theta_full 0.990
_diffrn_measured_fraction_theta_max 0.990
_diffrn_measurement_device_type 'Bruker SMART APEX CCD diffractometer'
_diffrn_measurement_method 'omega scans'
_diffrn_radiation_monochromator graphite
_diffrn_radiation_source 'fine-focus sealed tube'
_diffrn_radiation_type MoK\a
_diffrn_radiation_wavelength 0.71073
_diffrn_reflns_av_R_equivalents 0.0285
_diffrn_reflns_av_sigmaI/netI 0.0460
_diffrn_reflns_limit_h_max 16
_diffrn_reflns_limit_h_min -16
_diffrn_reflns_limit_k_max 16
_diffrn_reflns_limit_k_min -16
_diffrn_reflns_limit_l_max 21
_diffrn_reflns_limit_l_min -22
_diffrn_reflns_number 24816
_diffrn_reflns_theta_full 28.30
_diffrn_reflns_theta_max 28.30
_diffrn_reflns_theta_min 1.71
_exptl_absorpt_coefficient_mu 4.517
_exptl_absorpt_correction_T_max 1.000
_exptl_absorpt_correction_T_min 0.698
_exptl_absorpt_correction_type multi-scan
_exptl_absorpt_process_details '(SADABS, Bruker, 1997)'
_exptl_crystal_colour DarkRed
_exptl_crystal_density_diffrn 2.005
_exptl_crystal_description Bar
_exptl_crystal_F_000 1392
_exptl_crystal_size_max 0.5
_exptl_crystal_size_mid 0.25
_exptl_crystal_size_min 0.15
_refine_diff_density_max 1.523
_refine_diff_density_min -0.951
_refine_diff_density_rms 0.107
_refine_ls_extinction_method none
_refine_ls_goodness_of_fit_ref 1.017
_refine_ls_hydrogen_treatment mixed
_refine_ls_matrix_type full
_refine_ls_number_parameters 554
_refine_ls_number_reflns 11820
_refine_ls_number_restraints 0
_refine_ls_restrained_S_all 1.017
_refine_ls_R_factor_all 0.0431
_refine_ls_R_factor_gt 0.0335
_refine_ls_shift/su_max 0.001
_refine_ls_shift/su_mean 0.000
_refine_ls_structure_factor_coef Fsqd
_refine_ls_weighting_details 'calc w=1/[\s^2^(Fo^2^)+(0.0304P)^2^+0.4499P] where P=(Fo^2^+2Fc^2^)/3'
_refine_ls_weighting_scheme calc
_refine_ls_wR_factor_gt 0.0741
_refine_ls_wR_factor_ref 0.0786
_reflns_number_gt 9934
_reflns_number_total 11820
_reflns_threshold_expression >2sigma(I)
_cod_data_source_file ja049955ysi20040212_090833.cif
_cod_data_source_block h2ru5pts
_cod_database_code 4112328

loop_
_symmetry_equiv_pos_as_xyz
'x, y, z'
'-x, -y, -z'

loop_
_atom_site_label
_atom_site_type_symbol
_atom_site_fract_x
_atom_site_fract_y
_atom_site_fract_z
_atom_site_U_iso_or_equiv
_atom_site_adp_type
_atom_site_occupancy
_atom_site_symmetry_multiplicity
_atom_site_calc_flag
_atom_site_refinement_flags
Pt1 Pt 0.752606(12) 0.089989(13) 0.238681(9) 0.03995(5) Uani 1 1 d .
Ru1 Ru 0.75070(3) 0.30686(3) 0.26144(2) 0.04812(9) Uani 1 1 d .
Ru2 Ru 0.54457(2) 0.14771(3) 0.21086(2) 0.04057(8) Uani 1 1 d .
Ru3 Ru 0.63534(3) 0.12203(3) 0.36700(2) 0.04291(8) Uani 1 1 d .
Ru4 Ru 0.72236(3) 0.36325(3) 0.43348(2) 0.05744(10) Uani 1 1 d .
Ru5 Ru 0.55032(3) 0.38172(3) 0.28651(3) 0.05590(10) Uani 1 1 d .
P1 P 0.88914(8) -0.02346(9) 0.23230(7) 0.0433(2) Uani 1 1 d .
O11 O 0.7817(4) 0.2802(4) 0.0810(3) 0.0898(12) Uani 1 1 d .
O12 O 0.9485(4) 0.4889(4) 0.3459(4) 0.1254(19) Uani 1 1 d .
O21 O 0.5301(3) 0.1383(4) 0.0230(2) 0.0829(11) Uani 1 1 d .
O22 O 0.2894(3) 0.1205(4) 0.1770(3) 0.0914(13) Uani 1 1 d .
O31 O 0.7512(4) 0.0091(5) 0.4986(3) 0.1111(17) Uani 1 1 d .
O32 O 0.4487(3) 0.1400(3) 0.4514(3) 0.0885(12) Uani 1 1 d .
O41 O 0.9137(4) 0.2778(4) 0.5393(3) 0.1166(17) Uani 1 1 d .
O42 O 0.8405(6) 0.6038(4) 0.4986(4) 0.155(3) Uani 1 1 d .
O43 O 0.5944(5) 0.3915(4) 0.5692(3) 0.1156(18) Uani 1 1 d .
O51 O 0.3675(4) 0.3485(4) 0.3749(3) 0.1018(15) Uani 1 1 d .
O52 O 0.6069(5) 0.6323(4) 0.3592(4) 0.132(2) Uani 1 1 d .
O53 O 0.3859(4) 0.3706(4) 0.1131(3) 0.1092(16) Uani 1 1 d .
C1 C 0.6310(3) 0.2595(3) 0.3242(3) 0.0452(9) Uani 1 1 d .
C2 C 0.5498(3) -0.0056(3) 0.2594(2) 0.0429(9) Uani 1 1 d .
C3 C 0.6078(3) -0.0140(3) 0.1960(3) 0.0419(9) Uani 1 1 d .
C11 C 0.7701(4) 0.2885(4) 0.1480(3) 0.0601(12) Uani 1 1 d .
C12 C 0.8704(5) 0.4210(5) 0.3156(4) 0.0742(15) Uani 1 1 d .
C21 C 0.5339(4) 0.1421(4) 0.0929(3) 0.0537(11) Uani 1 1 d .
C22 C 0.3843(4) 0.1295(4) 0.1903(3) 0.0569(11) Uani 1 1 d .
C31 C 0.7098(4) 0.0511(5) 0.4488(3) 0.0663(13) Uani 1 1 d .
C32 C 0.5214(4) 0.1339(4) 0.4202(3) 0.0591(11) Uani 1 1 d .
C41 C 0.8422(5) 0.3081(5) 0.4984(4) 0.0818(17) Uani 1 1 d .
C42 C 0.7967(6) 0.5151(5) 0.4741(4) 0.095(2) Uani 1 1 d .
C43 C 0.6437(5) 0.3822(4) 0.5188(4) 0.0773(16) Uani 1 1 d .
C51 C 0.4356(5) 0.3626(4) 0.3422(4) 0.0719(15) Uani 1 1 d .
C52 C 0.5844(5) 0.5404(5) 0.3338(5) 0.0866(19) Uani 1 1 d .
C53 C 0.4491(5) 0.3762(5) 0.1761(5) 0.0756(16) Uani 1 1 d .
C61 C 0.4504(3) -0.0883(3) 0.2480(3) 0.0489(10) Uani 1 1 d .
C62 C 0.4361(5) -0.1244(4) 0.3169(4) 0.0677(13) Uani 1 1 d .
H62 H 0.4871 -0.0949 0.3716 0.081 Uiso 1 1 calc R
C63 C 0.3465(6) -0.2042(5) 0.3053(5) 0.0890(19) Uani 1 1 d .
H63 H 0.3385 -0.2292 0.3520 0.107 Uiso 1 1 calc R
C64 C 0.2692(5) -0.2470(5) 0.2254(5) 0.0881(19) Uani 1 1 d .
H64 H 0.2073 -0.2985 0.2186 0.106 Uiso 1 1 calc R
C65 C 0.2832(4) -0.2140(5) 0.1564(4) 0.0757(16) Uani 1 1 d .
H65 H 0.2324 -0.2452 0.1017 0.091 Uiso 1 1 calc R
C66 C 0.3728(4) -0.1343(4) 0.1671(3) 0.0624(12) Uani 1 1 d .
H66 H 0.3811 -0.1112 0.1197 0.075 Uiso 1 1 calc R
C71 C 0.8765(4) -0.1469(4) 0.2762(3) 0.0646(13) Uani 1 1 d .
C72 C 0.9202(5) -0.1076(6) 0.3764(4) 0.091(2) Uani 1 1 d .
H72A H 0.8881 -0.0436 0.3987 0.137 Uiso 1 1 calc R
H72B H 1.0007 -0.0890 0.3932 0.137 Uiso 1 1 calc R
H72C H 0.8991 -0.1657 0.3995 0.137 Uiso 1 1 calc R
C73 C 0.7509(5) -0.1949(5) 0.2544(4) 0.0823(18) Uani 1 1 d .
H73A H 0.7178 -0.2136 0.1926 0.123 Uiso 1 1 calc R
H73B H 0.7127 -0.1410 0.2839 0.123 Uiso 1 1 calc R
H73C H 0.7441 -0.2601 0.2731 0.123 Uiso 1 1 calc R
C74 C 0.9399(5) -0.2400(5) 0.2418(4) 0.0845(17) Uani 1 1 d .
H74A H 0.9258 -0.3004 0.2647 0.127 Uiso 1 1 calc R
H74B H 1.0192 -0.2128 0.2599 0.127 Uiso 1 1 calc R
H74C H 0.9144 -0.2651 0.1793 0.127 Uiso 1 1 calc R
C75 C 0.8779(4) -0.0749(4) 0.1108(3) 0.0609(12) Uani 1 1 d .
C76 C 0.7781(5) -0.1708(5) 0.0645(4) 0.0826(17) Uani 1 1 d .
H76A H 0.7104 -0.1471 0.0760 0.124 Uiso 1 1 calc R
H76B H 0.7928 -0.2331 0.0861 0.124 Uiso 1 1 calc R
H76C H 0.7694 -0.1917 0.0029 0.124 Uiso 1 1 calc R
C77 C 0.9836(5) -0.1145(5) 0.0879(3) 0.0767(16) Uani 1 1 d .
H77A H 1.0027 -0.1733 0.1127 0.115 Uiso 1 1 calc R
H77B H 1.0451 -0.0541 0.1110 0.115 Uiso 1 1 calc R
H77C H 0.9691 -0.1408 0.0257 0.115 Uiso 1 1 calc R
C78 C 0.8468(5) 0.0174(5) 0.0695(3) 0.0816(17) Uani 1 1 d .
H78A H 0.8389 -0.0083 0.0081 0.122 Uiso 1 1 calc R
H78B H 0.9050 0.0806 0.0957 0.122 Uiso 1 1 calc R
H78C H 0.7769 0.0377 0.0790 0.122 Uiso 1 1 calc R
C79 C 1.0343(4) 0.0645(4) 0.2907(3) 0.0628(13) Uani 1 1 d .
C80 C 1.0347(5) 0.1305(5) 0.3830(4) 0.0846(18) Uani 1 1 d .
H80A H 1.1053 0.1788 0.4110 0.127 Uiso 1 1 calc R
H80B H 1.0246 0.0803 0.4161 0.127 Uiso 1 1 calc R
H80C H 0.9746 0.1736 0.3797 0.127 Uiso 1 1 calc R
C81 C 1.1326(4) -0.0039(5) 0.2980(4) 0.0805(17) Uani 1 1 d .
H81A H 1.1356 -0.0432 0.2406 0.121 Uiso 1 1 calc R
H81B H 1.1207 -0.0557 0.3294 0.121 Uiso 1 1 calc R
H81C H 1.2023 0.0450 0.3285 0.121 Uiso 1 1 calc R
C82 C 1.0575(4) 0.1477(5) 0.2433(4) 0.0836(18) Uani 1 1 d .
H82A H 0.9967 0.1897 0.2368 0.125 Uiso 1 1 calc R
H82B H 1.0642 0.1093 0.1869 0.125 Uiso 1 1 calc R
H82C H 1.1264 0.1966 0.2763 0.125 Uiso 1 1 calc R
C90 C 0.5148(9) 0.5883(7) 0.0724(6) 0.118(3) Uani 1 1 d .
H90 H 0.5247 0.6487 0.1211 0.141 Uiso 1 1 calc R
C91 C 0.5973(7) 0.5249(8) 0.0659(7) 0.120(3) Uani 1 1 d .
H91 H 0.6637 0.5409 0.1107 0.144 Uiso 1 1 calc R
C92 C 0.5819(8) 0.4372(8) -0.0072(8) 0.122(3) Uani 1 1 d .
H92 H 0.6388 0.3945 -0.0120 0.146 Uiso 1 1 calc R
C93 C 0.1634(11) 0.4439(11) 0.2361(10) 0.204(6) Uani 1 1 d .
H93A H 0.1608 0.3787 0.2552 0.305 Uiso 1 1 calc R
H93B H 0.1501 0.5048 0.2792 0.305 Uiso 1 1 calc R
H93C H 0.2361 0.4610 0.2278 0.305 Uiso 1 1 calc R
C95 C 0.0903(12) 0.4536(13) 0.0906(11) 0.217(6) Uani 1 1 d .
H95A H 0.1169 0.3928 0.0554 0.260 Uiso 1 1 calc R
H95B H 0.1493 0.5169 0.1084 0.260 Uiso 1 1 calc R
C96 C 0.0013(15) 0.4780(15) 0.0345(11) 0.247(8) Uani 1 1 d .
H96A H -0.0339 0.5274 0.0721 0.296 Uiso 1 1 calc R
H96B H -0.0512 0.4093 0.0092 0.296 Uiso 1 1 calc R
C94 C 0.0877(13) 0.4268(18) 0.1641(12) 0.311(14) Uani 1 1 d .
H94A H 0.0252 0.4591 0.1808 0.374 Uiso 1 1 calc R
H94B H 0.0633 0.3475 0.1446 0.374 Uiso 1 1 calc R
H1 H 0.851(4) 0.216(4) 0.280(3) 0.063(13) Uiso 1 1 d .
H2 H 0.663(4) 0.401(4) 0.239(3) 0.088(17) Uiso 1 1 d .
H3 H 0.586(4) -0.069(4) 0.149(3) 0.050(12) Uiso 1 1 d .

loop_
_atom_site_aniso_label
_atom_site_aniso_U_11
_atom_site_aniso_U_22
_atom_site_aniso_U_33
_atom_site_aniso_U_23
_atom_site_aniso_U_13
_atom_site_aniso_U_12
Pt1 0.03333(8) 0.04643(9) 0.04022(8) 0.00987(6) 0.01346(6) 0.00589(6)
Ru1 0.04039(17) 0.0468(2) 0.0594(2) 0.01430(16) 0.01994(15) 0.00415(14)
Ru2 0.03347(15) 0.04810(19) 0.04219(16) 0.01306(14) 0.01434(12) 0.00617(13)
Ru3 0.04301(17) 0.04788(19) 0.03777(16) 0.00943(13) 0.01508(13) 0.00462(14)
Ru4 0.0618(2) 0.0471(2) 0.0550(2) -0.00028(16) 0.01901(17) 0.00175(17)
Ru5 0.0524(2) 0.0489(2) 0.0772(3) 0.02155(18) 0.03173(18) 0.01491(16)
P1 0.0382(5) 0.0481(6) 0.0430(5) 0.0091(4) 0.0138(4) 0.0083(4)
O11 0.092(3) 0.120(4) 0.079(3) 0.045(3) 0.045(2) 0.019(3)
O12 0.097(3) 0.105(4) 0.142(4) -0.009(3) 0.042(3) -0.043(3)
O21 0.085(3) 0.116(3) 0.050(2) 0.031(2) 0.0185(18) 0.003(2)
O22 0.0370(18) 0.117(3) 0.126(3) 0.039(3) 0.028(2) 0.013(2)
O31 0.108(3) 0.176(5) 0.082(3) 0.079(3) 0.030(2) 0.058(3)
O32 0.090(3) 0.095(3) 0.101(3) 0.026(2) 0.065(2) 0.019(2)
O41 0.097(3) 0.112(4) 0.098(3) 0.004(3) -0.023(3) 0.019(3)
O42 0.188(6) 0.070(3) 0.168(6) -0.023(3) 0.060(5) -0.048(4)
O43 0.169(5) 0.093(3) 0.108(4) 0.014(3) 0.092(4) 0.029(3)
O51 0.098(3) 0.097(3) 0.148(4) 0.045(3) 0.084(3) 0.033(3)
O52 0.149(5) 0.052(3) 0.216(6) 0.026(3) 0.099(5) 0.017(3)
O53 0.088(3) 0.126(4) 0.122(4) 0.070(3) 0.007(3) 0.017(3)
C1 0.046(2) 0.042(2) 0.049(2) 0.0105(18) 0.0190(18) 0.0091(17)
C2 0.0379(19) 0.047(2) 0.043(2) 0.0118(17) 0.0112(16) 0.0040(17)
C3 0.039(2) 0.043(2) 0.041(2) 0.0076(18) 0.0116(16) 0.0086(17)
C11 0.051(3) 0.067(3) 0.067(3) 0.022(2) 0.024(2) 0.009(2)
C12 0.063(3) 0.063(3) 0.090(4) 0.009(3) 0.028(3) -0.005(3)
C21 0.045(2) 0.069(3) 0.047(2) 0.018(2) 0.0116(18) 0.007(2)
C22 0.045(2) 0.064(3) 0.069(3) 0.023(2) 0.023(2) 0.012(2)
C31 0.068(3) 0.088(4) 0.050(3) 0.026(3) 0.022(2) 0.021(3)
C32 0.064(3) 0.062(3) 0.056(3) 0.014(2) 0.030(2) 0.009(2)
C41 0.080(4) 0.079(4) 0.063(3) -0.004(3) 0.005(3) 0.005(3)
C42 0.110(5) 0.064(4) 0.092(4) -0.005(3) 0.035(4) -0.016(4)
C43 0.107(5) 0.055(3) 0.067(3) 0.001(2) 0.036(3) 0.010(3)
C51 0.070(3) 0.059(3) 0.103(4) 0.028(3) 0.044(3) 0.024(3)
C52 0.084(4) 0.059(4) 0.138(6) 0.032(4) 0.064(4) 0.021(3)
C53 0.057(3) 0.079(4) 0.111(5) 0.052(4) 0.031(3) 0.019(3)
C61 0.047(2) 0.038(2) 0.065(3) 0.0101(19) 0.026(2) 0.0058(17)
C62 0.071(3) 0.057(3) 0.082(3) 0.031(3) 0.026(3) 0.002(2)
C63 0.101(5) 0.070(4) 0.117(5) 0.048(4) 0.051(4) -0.001(3)
C64 0.079(4) 0.053(3) 0.133(6) 0.013(4) 0.054(4) -0.011(3)
C65 0.052(3) 0.069(3) 0.090(4) -0.001(3) 0.022(3) -0.006(2)
C66 0.051(3) 0.062(3) 0.066(3) 0.005(2) 0.022(2) -0.006(2)
C71 0.065(3) 0.063(3) 0.079(3) 0.030(3) 0.029(3) 0.023(2)
C72 0.101(5) 0.126(6) 0.078(4) 0.058(4) 0.039(3) 0.049(4)
C73 0.078(4) 0.072(4) 0.123(5) 0.056(4) 0.043(4) 0.018(3)
C74 0.085(4) 0.070(4) 0.113(5) 0.034(3) 0.038(4) 0.034(3)
C75 0.057(3) 0.080(3) 0.047(2) 0.009(2) 0.025(2) 0.018(2)
C76 0.070(3) 0.095(4) 0.061(3) -0.009(3) 0.013(3) 0.012(3)
C77 0.074(3) 0.098(4) 0.066(3) 0.013(3) 0.040(3) 0.029(3)
C78 0.096(4) 0.112(5) 0.059(3) 0.038(3) 0.040(3) 0.038(4)
C79 0.036(2) 0.062(3) 0.078(3) 0.002(2) 0.012(2) 0.010(2)
C80 0.065(3) 0.084(4) 0.075(4) -0.011(3) -0.001(3) 0.018(3)
C81 0.039(2) 0.091(4) 0.096(4) 0.007(3) 0.009(2) 0.020(3)
C82 0.047(3) 0.071(4) 0.134(5) 0.026(4) 0.033(3) 0.001(3)
C90 0.130(7) 0.080(5) 0.132(7) 0.027(5) 0.026(6) 0.006(5)
C91 0.101(6) 0.102(6) 0.148(8) 0.056(6) 0.003(5) 0.000(5)
C92 0.117(7) 0.092(6) 0.179(9) 0.064(6) 0.049(7) 0.031(5)
C93 0.154(11) 0.237(15) 0.234(15) 0.112(13) 0.034(10) 0.022(10)
C95 0.213(16) 0.198(14) 0.191(15) 0.050(12) -0.014(12) -0.002(11)
C96 0.241(16) 0.249(18) 0.234(19) 0.134(14) -0.007(15) -0.040(13)
C94 0.185(14) 0.49(3) 0.252(19) 0.24(2) -0.042(13) -0.127(17)

loop_
_atom_type_symbol
_atom_type_description
_atom_type_scat_dispersion_real
_atom_type_scat_dispersion_imag
_atom_type_scat_source
C C 0.0033 0.0016 'International Tables Vol C Tables 4.2.6.8 and 6.1.1.4'
H H 0.0000 0.0000 'International Tables Vol C Tables 4.2.6.8 and 6.1.1.4'
O O 0.0106 0.0060 'International Tables Vol C Tables 4.2.6.8 and 6.1.1.4'
P P 0.1023 0.0942 'International Tables Vol C Tables 4.2.6.8 and 6.1.1.4'
Ru Ru -1.2594 0.8363 'International Tables Vol C Tables 4.2.6.8 and 6.1.1.4'
Pt Pt -1.7033 8.3905 'International Tables Vol C Tables 4.2.6.8 and 6.1.1.4'

loop_
_geom_angle_atom_site_label_1
_geom_angle_atom_site_label_2
_geom_angle_atom_site_label_3
_geom_angle
_geom_angle_site_symmetry_1
_geom_angle_site_symmetry_3
C3 Pt1 P1 104.52(12) . .
C3 Pt1 Ru1 119.72(12) . .
P1 Pt1 Ru1 134.70(3) . .
C3 Pt1 Ru2 54.17(12) . .
P1 Pt1 Ru2 158.18(3) . .
Ru1 Pt1 Ru2 65.707(11) . .
C3 Pt1 Ru3 69.53(11) . .
P1 Pt1 Ru3 123.53(3) . .
Ru1 Pt1 Ru3 83.442(11) . .
Ru2 Pt1 Ru3 57.814(10) . .
C3 Pt1 H1 160.8(14) . .
P1 Pt1 H1 94.7(14) . .
Ru1 Pt1 H1 41.4(14) . .
Ru2 Pt1 H1 106.7(14) . .
Ru3 Pt1 H1 100.0(14) . .
C12 Ru1 C11 94.4(2) . .
C12 Ru1 C1 123.7(2) . .
C11 Ru1 C1 140.62(18) . .
C12 Ru1 Pt1 127.71(19) . .
C11 Ru1 Pt1 89.24(15) . .
C1 Ru1 Pt1 75.46(11) . .
C12 Ru1 Ru5 109.61(18) . .
C11 Ru1 Ru5 115.70(14) . .
C1 Ru1 Ru5 46.77(11) . .
Pt1 Ru1 Ru5 115.352(14) . .
C12 Ru1 Ru4 81.04(18) . .
C11 Ru1 Ru4 172.82(16) . .
C1 Ru1 Ru4 42.92(11) . .
Pt1 Ru1 Ru4 97.943(14) . .
Ru5 Ru1 Ru4 61.291(14) . .
C12 Ru1 Ru2 166.97(17) . .
C11 Ru1 Ru2 97.64(15) . .
C1 Ru1 Ru2 43.56(11) . .
Pt1 Ru1 Ru2 57.561(10) . .
Ru5 Ru1 Ru2 60.480(13) . .
Ru4 Ru1 Ru2 86.449(14) . .
C12 Ru1 Ru3 125.43(19) . .
C11 Ru1 Ru3 134.08(15) . .
C1 Ru1 Ru3 28.30(11) . .
Pt1 Ru1 Ru3 49.857(9) . .
Ru5 Ru1 Ru3 74.817(13) . .
Ru4 Ru1 Ru3 52.594(11) . .
Ru2 Ru1 Ru3 46.222(10) . .
C12 Ru1 H1 86.3(15) . .
C11 Ru1 H1 89.2(14) . .
C1 Ru1 H1 101.4(14) . .
Pt1 Ru1 H1 41.5(15) . .
Ru5 Ru1 H1 148.2(14) . .
Ru4 Ru1 H1 96.0(14) . .
Ru2 Ru1 H1 98.6(15) . .
Ru3 Ru1 H1 73.5(14) . .
C12 Ru1 H2 90.0(17) . .
C11 Ru1 H2 86.6(17) . .
C1 Ru1 H2 84.3(17) . .
Pt1 Ru1 H2 142.3(17) . .
Ru5 Ru1 H2 37.6(17) . .
Ru4 Ru1 H2 87.8(17) . .
Ru2 Ru1 H2 85.9(17) . .
Ru3 Ru1 H2 112.2(17) . .
H1 Ru1 H2 174(2) . .
C21 Ru2 C22 92.31(19) . .
C21 Ru2 C1 131.67(18) . .
C22 Ru2 C1 114.70(18) . .
C21 Ru2 C3 92.48(18) . .
C22 Ru2 C3 111.61(18) . .
C1 Ru2 C3 111.30(16) . .
C21 Ru2 C2 123.02(18) . .
C22 Ru2 C2 90.06(17) . .
C1 Ru2 C2 97.50(15) . .
C3 Ru2 C2 35.92(14) . .
C21 Ru2 Ru3 156.42(13) . .
C22 Ru2 Ru3 108.31(14) . .
C1 Ru2 Ru3 49.40(12) . .
C3 Ru2 Ru3 69.68(10) . .
C2 Ru2 Ru3 48.10(10) . .
C21 Ru2 Pt1 93.44(13) . .
C22 Ru2 Pt1 157.45(15) . .
C1 Ru2 Pt1 76.73(11) . .
C3 Ru2 Pt1 46.37(10) . .
C2 Ru2 Pt1 68.60(9) . .
Ru3 Ru2 Pt1 63.156(10) . .
C21 Ru2 Ru5 100.63(15) . .
C22 Ru2 Ru5 88.10(15) . .
C1 Ru2 Ru5 45.51(12) . .
C3 Ru2 Ru5 155.95(10) . .
C2 Ru2 Ru5 136.35(10) . .
Ru3 Ru2 Ru5 91.598(15) . .
Pt1 Ru2 Ru5 112.171(13) . .
C21 Ru2 Ru1 87.88(13) . .
C22 Ru2 Ru1 145.36(15) . .
C1 Ru2 Ru1 46.98(11) . .
C3 Ru2 Ru1 102.98(10) . .
C2 Ru2 Ru1 118.54(9) . .
Ru3 Ru2 Ru1 81.592(13) . .
Pt1 Ru2 Ru1 56.732(11) . .
Ru5 Ru2 Ru1 57.966(12) . .
C32 Ru3 C31 89.2(2) . .
C32 Ru3 C1 100.53(19) . .
C31 Ru3 C1 148.0(2) . .
C32 Ru3 C2 96.53(19) . .
C31 Ru3 C2 104.5(2) . .
C1 Ru3 C2 104.53(16) . .
C32 Ru3 Ru2 104.14(16) . .
C31 Ru3 Ru2 157.16(16) . .
C1 Ru3 Ru2 48.35(11) . .
C2 Ru3 Ru2 56.18(11) . .
C32 Ru3 Pt1 161.97(16) . .
C31 Ru3 Pt1 104.80(15) . .
C1 Ru3 Pt1 73.67(11) . .
C2 Ru3 Pt1 69.25(11) . .
Ru2 Ru3 Pt1 59.030(10) . .
C32 Ru3 Ru4 93.72(16) . .
C31 Ru3 Ru4 108.93(17) . .
C1 Ru3 Ru4 40.63(11) . .
C2 Ru3 Ru4 145.07(11) . .
Ru2 Ru3 Ru4 88.938(15) . .
Pt1 Ru3 Ru4 92.440(13) . .
C32 Ru3 Ru1 130.11(16) . .
C31 Ru3 Ru1 130.41(16) . .
C1 Ru3 Ru1 29.68(11) . .
C2 Ru3 Ru1 99.88(11) . .
Ru2 Ru3 Ru1 52.186(11) . .
Pt1 Ru3 Ru1 46.701(8) . .
Ru4 Ru3 Ru1 49.813(11) . .
C43 Ru4 C41 94.1(3) . .
C43 Ru4 C42 94.1(3) . .
C41 Ru4 C42 95.3(3) . .
C43 Ru4 C1 110.6(2) . .
C41 Ru4 C1 115.8(2) . .
C42 Ru4 C1 137.6(2) . .
C43 Ru4 Ru1 156.87(19) . .
C41 Ru4 Ru1 103.83(18) . .
C42 Ru4 Ru1 98.6(2) . .
C1 Ru4 Ru1 48.27(12) . .
C43 Ru4 Ru5 100.7(2) . .
C41 Ru4 Ru5 159.51(16) . .
C42 Ru4 Ru5 97.7(2) . .
C1 Ru4 Ru5 45.40(12) . .
Ru1 Ru4 Ru5 58.591(13) . .
C43 Ru4 Ru3 91.55(17) . .
C41 Ru4 Ru3 79.81(18) . .
C42 Ru4 Ru3 172.7(2) . .
C1 Ru4 Ru3 43.12(12) . .
Ru1 Ru4 Ru3 77.593(13) . .
Ru5 Ru4 Ru3 85.631(15) . .
C51 Ru5 C52 96.0(2) . .
C51 Ru5 C53 95.6(2) . .
C52 Ru5 C53 97.5(3) . .
C51 Ru5 C1 93.4(2) . .
C52 Ru5 C1 130.6(2) . .
C53 Ru5 C1 129.6(2) . .
C51 Ru5 Ru1 142.31(17) . .
C52 Ru5 Ru1 106.93(17) . .
C53 Ru5 Ru1 110.13(17) . .
C1 Ru5 Ru1 48.99(11) . .
C51 Ru5 Ru2 94.80(16) . .
C52 Ru5 Ru2 168.34(17) . .
C53 Ru5 Ru2 85.70(18) . .
C1 Ru5 Ru2 44.14(11) . .
Ru1 Ru5 Ru2 61.554(12) . .
C51 Ru5 Ru4 91.59(19) . .
C52 Ru5 Ru4 89.0(2) . .
C53 Ru5 Ru4 169.72(18) . .
C1 Ru5 Ru4 42.28(11) . .
Ru1 Ru5 Ru4 60.118(14) . .
Ru2 Ru5 Ru4 86.402(14) . .
C51 Ru5 H2 177.2(17) . .
C52 Ru5 H2 83.1(17) . .
C53 Ru5 H2 87.2(17) . .
C1 Ru5 H2 85.2(17) . .
Ru1 Ru5 H2 36.2(17) . .
Ru2 Ru5 H2 85.9(17) . .
Ru4 Ru5 H2 85.7(17) . .
C71 P1 C75 109.2(2) . .
C71 P1 C79 108.8(2) . .
C75 P1 C79 108.3(2) . .
C71 P1 Pt1 117.63(15) . .
C75 P1 Pt1 103.56(15) . .
C79 P1 Pt1 108.94(15) . .
Ru4 C1 Ru2 176.7(2) . .
Ru4 C1 Ru3 96.25(18) . .
Ru2 C1 Ru3 82.26(15) . .
Ru4 C1 Ru5 92.32(16) . .
Ru2 C1 Ru5 90.35(16) . .
Ru3 C1 Ru5 152.4(2) . .
Ru4 C1 Ru1 88.81(16) . .
Ru2 C1 Ru1 89.45(15) . .
Ru3 C1 Ru1 122.02(19) . .
Ru5 C1 Ru1 84.24(15) . .
C3 C2 C61 121.9(4) . .
C3 C2 Ru3 108.5(3) . .
C61 C2 Ru3 129.2(3) . .
C3 C2 Ru2 69.8(2) . .
C61 C2 Ru2 125.4(3) . .
Ru3 C2 Ru2 75.71(13) . .
C2 C3 Pt1 112.5(3) . .
C2 C3 Ru2 74.3(2) . .
Pt1 C3 Ru2 79.46(15) . .
C2 C3 H3 119(3) . .
Pt1 C3 H3 127(3) . .
Ru2 C3 H3 124(3) . .
O11 C11 Ru1 178.4(5) . .
O12 C12 Ru1 175.8(5) . .
O21 C21 Ru2 178.4(4) . .
O22 C22 Ru2 178.3(5) . .
O31 C31 Ru3 177.7(5) . .
O32 C32 Ru3 178.4(5) . .
O41 C41 Ru4 177.8(5) . .
O42 C42 Ru4 179.3(8) . .
O43 C43 Ru4 178.4(6) . .
O51 C51 Ru5 178.3(5) . .
O52 C52 Ru5 177.3(6) . .
O53 C53 Ru5 176.5(5) . .
C62 C61 C66 118.3(4) . .
C62 C61 C2 120.6(4) . .
C66 C61 C2 121.0(4) . .
C61 C62 C63 120.4(5) . .
C61 C62 H62 119.8 . .
C63 C62 H62 119.8 . .
C64 C63 C62 120.5(6) . .
C64 C63 H63 119.8 . .
C62 C63 H63 119.8 . .
C65 C64 C63 119.9(5) . .
C65 C64 H64 120.0 . .
C63 C64 H64 120.0 . .
C64 C65 C66 120.1(5) . .
C64 C65 H65 119.9 . .
C66 C65 H65 119.9 . .
C65 C66 C61 120.7(5) . .
C65 C66 H66 119.7 . .
C61 C66 H66 119.7 . .
C74 C71 C72 108.2(5) . .
C74 C71 C73 108.7(5) . .
C72 C71 C73 106.4(5) . .
C74 C71 P1 115.0(4) . .
C72 C71 P1 109.2(4) . .
C73 C71 P1 109.0(3) . .
C71 C72 H72A 109.5 . .
C71 C72 H72B 109.5 . .
H72A C72 H72B 109.5 . .
C71 C72 H72C 109.5 . .
H72A C72 H72C 109.5 . .
H72B C72 H72C 109.5 . .
C71 C73 H73A 109.5 . .
C71 C73 H73B 109.5 . .
H73A C73 H73B 109.5 . .
C71 C73 H73C 109.5 . .
H73A C73 H73C 109.5 . .
H73B C73 H73C 109.5 . .
C71 C74 H74A 109.5 . .
C71 C74 H74B 109.5 . .
H74A C74 H74B 109.5 . .
C71 C74 H74C 109.5 . .
H74A C74 H74C 109.5 . .
H74B C74 H74C 109.5 . .
C78 C75 C77 109.1(4) . .
C78 C75 C76 104.7(5) . .
C77 C75 C76 107.9(4) . .
C78 C75 P1 108.8(3) . .
C77 C75 P1 115.6(3) . .
C76 C75 P1 110.3(3) . .
C75 C76 H76A 109.5 . .
C75 C76 H76B 109.5 . .
H76A C76 H76B 109.5 . .
C75 C76 H76C 109.5 . .
H76A C76 H76C 109.5 . .
H76B C76 H76C 109.5 . .
C75 C77 H77A 109.5 . .
C75 C77 H77B 109.5 . .
H77A C77 H77B 109.5 . .
C75 C77 H77C 109.5 . .
H77A C77 H77C 109.5 . .
H77B C77 H77C 109.5 . .
C75 C78 H78A 109.5 . .
C75 C78 H78B 109.5 . .
H78A C78 H78B 109.5 . .
C75 C78 H78C 109.5 . .
H78A C78 H78C 109.5 . .
H78B C78 H78C 109.5 . .
C82 C79 C80 107.2(5) . .
C82 C79 C81 108.0(4) . .
C80 C79 C81 108.4(4) . .
C82 C79 P1 109.9(4) . .
C80 C79 P1 109.2(3) . .
C81 C79 P1 113.9(3) . .
C79 C80 H80A 109.5 . .
C79 C80 H80B 109.5 . .
H80A C80 H80B 109.5 . .
C79 C80 H80C 109.5 . .
H80A C80 H80C 109.5 . .
H80B C80 H80C 109.5 . .
C79 C81 H81A 109.5 . .
C79 C81 H81B 109.5 . .
H81A C81 H81B 109.5 . .
C79 C81 H81C 109.5 . .
H81A C81 H81C 109.5 . .
H81B C81 H81C 109.5 . .
C79 C82 H82A 109.5 . .
C79 C82 H82B 109.5 . .
H82A C82 H82B 109.5 . .
C79 C82 H82C 109.5 . .
H82A C82 H82C 109.5 . .
H82B C82 H82C 109.5 . .
C92 C90 C91 119.5(8) 2_665 .
C92 C90 H90 120.3 2_665 .
C91 C90 H90 120.3 . .
C90 C91 C92 119.5(8) . .
C90 C91 H91 120.3 . .
C92 C91 H91 120.3 . .
C90 C92 C91 121.1(8) 2_665 .
C90 C92 H92 119.5 2_665 .
C91 C92 H92 119.5 . .
C94 C93 H93A 109.5 . .
C94 C93 H93B 109.5 . .
H93A C93 H93B 109.5 . .
C94 C93 H93C 109.5 . .
H93A C93 H93C 109.5 . .
H93B C93 H93C 109.5 . .
C94 C95 C96 125.9(19) . .
C94 C95 H95A 105.8 . .
C96 C95 H95A 105.8 . .
C94 C95 H95B 105.8 . .
C96 C95 H95B 105.8 . .
H95A C95 H95B 106.2 . .
C95 C96 C96 130(2) . 2_565
C95 C96 H96A 104.7 . .
C96 C96 H96A 104.7 2_565 .
C95 C96 H96B 104.7 . .
C96 C96 H96B 104.7 2_565 .
H96A C96 H96B 105.7 . .
C93 C94 C95 131.3(16) . .
C93 C94 H94A 104.4 . .
C95 C94 H94A 104.4 . .
C93 C94 H94B 104.4 . .
C95 C94 H94B 104.4 . .
H94A C94 H94B 105.6 . .

loop_
_geom_bond_atom_site_label_1
_geom_bond_atom_site_label_2
_geom_bond_distance
_geom_bond_site_symmetry_2
Pt1 C3 1.991(4) .
Pt1 P1 2.3146(11) .
Pt1 Ru1 2.6793(4) .
Pt1 Ru2 2.7045(4) .
Pt1 Ru3 2.8143(4) .
Pt1 H1 1.79(5) .
Ru1 C12 1.850(5) .
Ru1 C11 1.904(5) .
Ru1 C1 2.136(4) .
Ru1 Ru5 2.8161(5) .
Ru1 Ru4 2.8609(5) .
Ru1 Ru2 2.9208(5) .
Ru1 Ru3 3.6574(5) .
Ru1 H1 1.79(5) .
Ru1 H2 1.73(5) .
Ru2 C21 1.905(4) .
Ru2 C22 1.916(4) .
Ru2 C1 2.013(4) .
Ru2 C3 2.230(4) .
Ru2 C2 2.289(4) .
Ru2 Ru3 2.6694(5) .
Ru2 Ru5 2.8906(5) .
Ru3 C32 1.832(5) .
Ru3 C31 1.912(5) .
Ru3 C1 2.045(4) .
Ru3 C2 2.050(4) .
Ru3 Ru4 2.9747(6) .
Ru4 C43 1.878(6) .
Ru4 C41 1.908(7) .
Ru4 C42 1.934(6) .
Ru4 C1 1.949(4) .
Ru4 Ru5 2.8939(6) .
Ru5 C51 1.903(5) .
Ru5 C52 1.927(6) .
Ru5 C53 1.929(7) .
Ru5 C1 2.062(4) .
Ru5 H2 1.79(5) .
P1 C71 1.900(5) .
P1 C75 1.908(4) .
P1 C79 1.917(5) .
O11 C11 1.131(6) .
O12 C12 1.154(6) .
O21 C21 1.133(5) .
O22 C22 1.133(5) .
O31 C31 1.138(6) .
O32 C32 1.141(5) .
O41 C41 1.137(7) .
O42 C42 1.130(7) .
O43 C43 1.135(6) .
O51 C51 1.133(6) .
O52 C52 1.117(7) .
O53 C53 1.122(7) .
C2 C3 1.395(5) .
C2 C61 1.492(5) .
C3 H3 0.86(4) .
C61 C62 1.378(6) .
C61 C66 1.388(6) .
C62 C63 1.379(7) .
C62 H62 0.9300 .
C63 C64 1.372(9) .
C63 H63 0.9300 .
C64 C65 1.356(9) .
C64 H64 0.9300 .
C65 C66 1.384(7) .
C65 H65 0.9300 .
C66 H66 0.9300 .
C71 C74 1.534(7) .
C71 C72 1.540(7) .
C71 C73 1.543(7) .
C72 H72A 0.9600 .
C72 H72B 0.9600 .
C72 H72C 0.9600 .
C73 H73A 0.9600 .
C73 H73B 0.9600 .
C73 H73C 0.9600 .
C74 H74A 0.9600 .
C74 H74B 0.9600 .
C74 H74C 0.9600 .
C75 C78 1.533(7) .
C75 C77 1.538(6) .
C75 C76 1.550(7) .
C76 H76A 0.9600 .
C76 H76B 0.9600 .
C76 H76C 0.9600 .
C77 H77A 0.9600 .
C77 H77B 0.9600 .
C77 H77C 0.9600 .
C78 H78A 0.9600 .
C78 H78B 0.9600 .
C78 H78C 0.9600 .
C79 C82 1.517(8) .
C79 C80 1.534(7) .
C79 C81 1.553(6) .
C80 H80A 0.9600 .
C80 H80B 0.9600 .
C80 H80C 0.9600 .
C81 H81A 0.9600 .
C81 H81B 0.9600 .
C81 H81C 0.9600 .
C82 H82A 0.9600 .
C82 H82B 0.9600 .
C82 H82C 0.9600 .
C90 C92 1.353(11) 2_665
C90 C91 1.360(11) .
C90 H90 0.9300 .
C91 C92 1.373(12) .
C91 H91 0.9300 .
C92 C90 1.353(11) 2_665
C92 H92 0.9300 .
C93 C94 1.278(15) .
C93 H93A 0.9600 .
C93 H93B 0.9600 .
C93 H93C 0.9600 .
C95 C94 1.350(18) .
C95 C96 1.373(17) .
C95 H95A 0.9700 .
C95 H95B 0.9700 .
C96 C96 1.39(2) 2_565
C96 H96A 0.9700 .
C96 H96B 0.9700 .
C94 H94A 0.9700 .
C94 H94B 0.9700 .
